data_4130160
loop_
_publ_author_name
'Liu, Yang'
'Xie, Yinjun'
'Wang, Hongli'
'Huang, Hanmin'

_publ_section_title
;
 Enantioselective Aminomethylamination of Conjugated Dienes with Aminals
 Enabled by Chiral Palladium Complex-Catalyzed C-N Bond Activation.
;
_journal_issue 13
_journal_name_full 'Journal of the American Chemical Society'
_journal_page_first 4314
_journal_page_last 4317
_journal_paper_doi 10.1021/jacs.6b00976
_journal_volume 138
_journal_year 2016
_chemical_absolute_configuration unk
_chemical_formula_moiety 'C41 H42 Cl4 N2 O2'
_chemical_formula_sum 'C41 H42 Cl4 N2 O2'
_chemical_formula_weight 736.56
_space_group_crystal_system triclinic
_space_group_IT_number 1
_space_group_name_Hall 'P 1'
_space_group_name_H-M_alt 'P 1'
_atom_sites_solution_hydrogens geom
_audit_creation_date 2016-01-18
_audit_creation_method
;
Olex2 1.2
(compiled 2015.09.30 svn.r3233 for OlexSys, GUI svn.r5103)
;
_cell_angle_alpha 78.649(9)
_cell_angle_beta 72.073(8)
_cell_angle_gamma 77.763(9)
_cell_formula_units_Z 2
_cell_length_a 11.208(6)
_cell_length_b 13.107(6)
_cell_length_c 14.164(7)
_cell_measurement_reflns_used 2316
_cell_measurement_temperature 296(2)
_cell_measurement_theta_max 23.17
_cell_measurement_theta_min 2.71
_cell_volume 1915.3(17)
_computing_cell_refinement 'Bruker SMART'
_computing_data_collection 'Bruker SMART APEX II'
_computing_data_reduction 'Bruker SMART'
_computing_molecular_graphics 'Olex2 (Dolomanov et al., 2009)'
_computing_publication_material 'Olex2 (Dolomanov et al., 2009)'
_computing_structure_refinement 'ShelXL (Sheldrick, 2015)'
_computing_structure_solution 'SHELXS-97 (Sheldrick, 2008)'
_diffrn_ambient_temperature 296.15
_diffrn_measured_fraction_theta_full 0.990
_diffrn_measured_fraction_theta_max 0.964
_diffrn_measurement_device_type 'Bruker APEX-II CCD'
_diffrn_measurement_method '\f and \w scans'
_diffrn_radiation_monochromator graphite
_diffrn_radiation_type MoK\a
_diffrn_radiation_wavelength 0.71073
_diffrn_reflns_av_R_equivalents 0.0261
_diffrn_reflns_av_unetI/netI 0.0694
_diffrn_reflns_Laue_measured_fraction_full 0.990
_diffrn_reflns_Laue_measured_fraction_max 0.964
_diffrn_reflns_limit_h_max 14
_diffrn_reflns_limit_h_min -13
_diffrn_reflns_limit_k_max 12
_diffrn_reflns_limit_k_min -16
_diffrn_reflns_limit_l_max 17
_diffrn_reflns_limit_l_min -18
_diffrn_reflns_number 11278
_diffrn_reflns_point_group_measured_fraction_full 0.990
_diffrn_reflns_point_group_measured_fraction_max 0.964
_diffrn_reflns_theta_full 25.242
_diffrn_reflns_theta_max 27.103
_diffrn_reflns_theta_min 1.526
_diffrn_standards_number 0
_exptl_absorpt_coefficient_mu 0.346
_exptl_absorpt_correction_T_max 0.9340
_exptl_absorpt_correction_T_min 0.9340
_exptl_absorpt_correction_type none
_exptl_crystal_colour 'clear light yellow'
_exptl_crystal_colour_lustre clear
_exptl_crystal_colour_modifier light
_exptl_crystal_colour_primary yellow
_exptl_crystal_density_diffrn 1.277
_exptl_crystal_density_method 'not measured'
_exptl_crystal_description block
_exptl_crystal_F_000 772
_exptl_crystal_size_max 0.2
_exptl_crystal_size_mid 0.2
_exptl_crystal_size_min 0.2
_refine_diff_density_max 0.239
_refine_diff_density_min -0.316
_refine_diff_density_rms 0.065
_refine_ls_abs_structure_details
;
 Refined as a perfect inversion twin.
;
_refine_ls_abs_structure_Flack 0.5
_refine_ls_extinction_method none
_refine_ls_goodness_of_fit_ref 0.997
_refine_ls_hydrogen_treatment constr
_refine_ls_matrix_type full
_refine_ls_number_parameters 791
_refine_ls_number_reflns 9485
_refine_ls_number_restraints 3
_refine_ls_restrained_S_all 0.997
_refine_ls_R_factor_all 0.1188
_refine_ls_R_factor_gt 0.0594
_refine_ls_shift/su_max 0.001
_refine_ls_shift/su_mean 0.000
_refine_ls_structure_factor_coef Fsqd
_refine_ls_weighting_details 'w=1/[\s^2^(Fo^2^)+(0.1096P)^2^+0.0370P] where P=(Fo^2^+2Fc^2^)/3'
_refine_ls_weighting_scheme calc
_refine_ls_wR_factor_gt 0.1582
_refine_ls_wR_factor_ref 0.2014
_reflns_Friedel_coverage 1.000
_reflns_Friedel_fraction_full 0.990
_reflns_Friedel_fraction_max 0.964
_reflns_number_gt 5375
_reflns_number_total 9485
_reflns_threshold_expression 'I > 2\s(I)'
_cod_data_source_file ja6b00976_si_003.cif
_cod_data_source_block 1
_cod_original_cell_volume 1915.4(17)
_cod_database_code 4130160
_shelx_space_group_comment
;
The symmetry employed for this shelxl refinement is uniquely defined
by the following loop, which should always be used as a source of
symmetry information in preference to the above space-group names.
They are only intended as comments.
;
_shelx_estimated_absorpt_t_max 0.934
_shelx_estimated_absorpt_t_min 0.934
_olex2_refinement_description
;
1. Fixed Uiso
 At 1.2 times of:
  All C(H) groups, All C(H,H) groups, All N(H) groups
 At 1.5 times of:
  All C(H,H,H) groups
2.a Ternary CH refined with riding coordinates:
 N1(H1A), N2(H2A), N3(H3), N4(H4), C15(H15), C56(H56)
2.b Secondary CH2 refined with riding coordinates:
 C7(H7A,H7B), C8(H8A,H8B), C16(H16A,H16B), C17(H17A,H17B), C18(H18A,H18B),
 C25(H25A,H25B), C48(H48A,H48B), C49(H49A,H49B), C65(H65A,H65B), C66(H66A,H66B),
  C67(H67A,H67B), C74(H74A,H74B)
2.c Aromatic/amide H refined with riding coordinates:
 C3(H3A), C2(H2), C5(H5), C1(H1), C10(H10), C11(H11), C13(H13), C9(H9),
 C20(H20), C21(H21), C23(H23), C24(H24), C30(H30), C29(H29), C27(H27), C28(H28),
  C32(H32), C33(H33), C35(H35), C38(H38), C39(H39), C46(H46), C45(H45),
 C43(H43), C42(H42), C51(H51), C52(H52), C54(H54), C55(H55), C57(H57), C58(H58),
  C60(H60), C61(H61), C64(H64), C69(H69), C70(H70), C72(H72), C73(H73),
 C76(H76), C77(H77), C79(H79), C78(H78)
2.d Fitted hexagon refined as free rotating group:
 C4(C3,C2,C6,C5,C1), C10(C11,C12,C13,C9,C14), C19(C20,C21,C22,C23,C24),
 C31(C30,C29,C26,C27,C28), C46(C45,C44,C43,C42,C47), C50(C51,C52,C53,C54,C55),
 C68(C69,C70,C71,C72,C73), C76(C77,C80,C79,C78,C75)
2.e Idealised Me refined as rotating group:
 C40(H40A,H40B,H40C), C41(H41A,H41B,H41C), C81(H81A,H81B,H81C), C82(H82A,H82B,
 H82C)
;
_shelx_shelxl_version_number 2014/7
_olex2_submission_special_instructions 'No special instructions were received'

loop_
_space_group_symop_operation_xyz
'x, y, z'

loop_
_atom_site_label
_atom_site_type_symbol
_atom_site_fract_x
_atom_site_fract_y
_atom_site_fract_z
_atom_site_U_iso_or_equiv
_atom_site_adp_type
_atom_site_occupancy
_atom_site_site_symmetry_order
_atom_site_calc_flag
_atom_site_refinement_flags_posn
Cl1 Cl 0.3236(2) -0.9283(2) -0.97765(19) 0.0988(9) Uani 1 1 d .
Cl2 Cl -0.6242(3) -0.5853(4) -0.4919(3) 0.1455(14) Uani 1 1 d .
Cl3 Cl -0.5255(2) -0.2195(3) -0.96985(18) 0.1045(10) Uani 1 1 d .
Cl4 Cl -0.6088(3) -0.4020(3) -0.1348(2) 0.1242(12) Uani 1 1 d .
Cl5 Cl 0.4507(2) 0.0253(3) -0.2591(2) 0.1142(10) Uani 1 1 d .
Cl6 Cl 0.2527(2) -0.3338(3) 0.24129(18) 0.1058(10) Uani 1 1 d .
Cl7 Cl -0.5380(2) 0.3782(2) 0.19547(19) 0.0943(9) Uani 1 1 d .
Cl8 Cl 0.3588(3) -0.1426(3) -0.59851(19) 0.1093(10) Uani 1 1 d .
O1 O 0.1394(5) -0.6506(6) -0.1059(4) 0.0817(19) Uani 1 1 d .
O2 O -0.0684(6) -0.6211(6) 0.0331(4) 0.0796(19) Uani 1 1 d .
O3 O -0.1603(5) 0.0824(5) -0.7933(4) 0.0733(17) Uani 1 1 d .
O4 O -0.3563(5) 0.1057(5) -0.6426(4) 0.0737(17) Uani 1 1 d .
N1 N -0.0394(5) -0.2536(5) -0.1364(4) 0.0479(14) Uani 1 1 d .
H1A H -0.0045 -0.1903 -0.1387 0.058 Uiso 1 1 calc R
N2 N -0.1912(5) 0.0677(5) -0.1612(4) 0.0453(14) Uani 1 1 d .
H2A H -0.1740 0.0428 -0.0961 0.054 Uiso 1 1 calc R
N3 N -0.2297(6) -0.2856(5) -0.6016(4) 0.0507(15) Uani 1 1 d .
H3 H -0.2863 -0.3341 -0.5995 0.061 Uiso 1 1 calc R
N4 N 0.0176(5) -0.6394(5) -0.5974(4) 0.0487(15) Uani 1 1 d .
H4 H -0.0045 -0.6197 -0.6611 0.058 Uiso 1 1 calc R
C4 C 0.1846(4) -0.7570(4) -0.7078(3) 0.0500(18) Uani 1 1 d .
C3 C 0.2614(4) -0.8552(4) -0.7038(3) 0.060(2) Uani 1 1 d G
H3A H 0.2851 -0.8851 -0.6457 0.072 Uiso 1 1 calc R
C2 C 0.3030(5) -0.9086(3) -0.7867(4) 0.068(2) Uani 1 1 d G
H2 H 0.3544 -0.9742 -0.7840 0.082 Uiso 1 1 calc R
C6 C 0.2676(5) -0.8638(4) -0.8735(3) 0.065(2) Uani 1 1 d G
C5 C 0.1907(5) -0.7657(4) -0.8775(3) 0.061(2) Uani 1 1 d G
H5 H 0.1671 -0.7357 -0.9357 0.074 Uiso 1 1 calc R
C1 C 0.1492(4) -0.7123(3) -0.7947(3) 0.0568(19) Uani 1 1 d G
H1 H 0.0978 -0.6466 -0.7974 0.068 Uiso 1 1 calc R
C7 C 0.1498(7) -0.6927(7) -0.6216(6) 0.062(2) Uani 1 1 d .
H7A H 0.1647 -0.7391 -0.5625 0.074 Uiso 1 1 calc R
H7B H 0.2053 -0.6402 -0.6390 0.074 Uiso 1 1 calc R
C8 C -0.0645(7) -0.7191(7) -0.5355(6) 0.061(2) Uani 1 1 d .
H8A H -0.0516 -0.7354 -0.4692 0.073 Uiso 1 1 calc R
H8B H -0.0368 -0.7835 -0.5657 0.073 Uiso 1 1 calc R
C10 C -0.2905(5) -0.6815(5) -0.4299(3) 0.061(2) Uani 1 1 d .
H10 H -0.2609 -0.6997 -0.3733 0.073 Uiso 1 1 calc R
C11 C -0.4199(4) -0.6514(5) -0.4197(3) 0.076(3) Uani 1 1 d G
H11 H -0.4769 -0.6494 -0.3563 0.092 Uiso 1 1 calc R
C12 C -0.4642(4) -0.6243(5) -0.5043(4) 0.082(3) Uani 1 1 d G
C13 C -0.3790(5) -0.6273(6) -0.5992(4) 0.083(3) Uani 1 1 d G
H13 H -0.4086 -0.6092 -0.6558 0.100 Uiso 1 1 calc R
C9 C -0.2496(5) -0.6574(5) -0.6094(3) 0.070(2) Uani 1 1 d G
H9 H -0.1926 -0.6594 -0.6728 0.084 Uiso 1 1 calc R
C14 C -0.2053(4) -0.6845(4) -0.5248(3) 0.0490(17) Uani 1 1 d G
C15 C -0.0013(6) -0.5407(6) -0.5565(5) 0.0472(17) Uani 1 1 d .
H15 H 0.0722 -0.5069 -0.5961 0.057 Uiso 1 1 calc R
C16 C -0.1167(7) -0.4635(6) -0.5776(5) 0.0511(17) Uani 1 1 d .
H16A H -0.1162 -0.4649 -0.6460 0.061 Uiso 1 1 calc R
H16B H -0.1929 -0.4891 -0.5337 0.061 Uiso 1 1 calc R
C17 C -0.1256(7) -0.3508(6) -0.5645(5) 0.0524(18) Uani 1 1 d .
H17A H -0.1410 -0.3458 -0.4942 0.063 Uiso 1 1 calc R
H17B H -0.0462 -0.3260 -0.6014 0.063 Uiso 1 1 calc R
C18 C -0.1878(7) -0.2393(7) -0.7072(6) 0.062(2) Uani 1 1 d .
H18A H -0.1107 -0.2827 -0.7406 0.074 Uiso 1 1 calc R
H18B H -0.1682 -0.1698 -0.7107 0.074 Uiso 1 1 calc R
C19 C -0.2873(4) -0.2300(4) -0.7615(3) 0.059(2) Uani 1 1 d .
C20 C -0.3261(5) -0.3212(3) -0.7694(4) 0.070(2) Uani 1 1 d G
H20 H -0.3006 -0.3852 -0.7334 0.085 Uiso 1 1 calc R
C21 C -0.4030(5) -0.3167(4) -0.8312(4) 0.075(2) Uani 1 1 d G
H21 H -0.4289 -0.3777 -0.8365 0.090 Uiso 1 1 calc R
C22 C -0.4411(4) -0.2210(5) -0.8849(3) 0.064(2) Uani 1 1 d G
C23 C -0.4023(5) -0.1299(4) -0.8770(3) 0.065(2) Uani 1 1 d G
H23 H -0.4278 -0.0659 -0.9130 0.078 Uiso 1 1 calc R
C24 C -0.3255(5) -0.1343(4) -0.8153(4) 0.059(2) Uani 1 1 d G
H24 H -0.2995 -0.0734 -0.8100 0.071 Uiso 1 1 calc R
C25 C -0.3057(8) -0.2096(6) -0.5369(6) 0.066(2) Uani 1 1 d .
H25A H -0.3657 -0.1631 -0.5693 0.080 Uiso 1 1 calc R
H25B H -0.2509 -0.1669 -0.5269 0.080 Uiso 1 1 calc R
C31 C -0.5170(5) -0.3504(5) -0.2517(3) 0.074(3) Uani 1 1 d .
C30 C -0.4452(6) -0.2741(5) -0.2565(3) 0.093(3) Uani 1 1 d G
H30 H -0.4439 -0.2530 -0.1979 0.111 Uiso 1 1 calc R
C29 C -0.3754(6) -0.2292(5) -0.3489(4) 0.081(3) Uani 1 1 d G
H29 H -0.3274 -0.1782 -0.3521 0.097 Uiso 1 1 calc R
C26 C -0.3774(5) -0.2607(4) -0.4365(3) 0.058(2) Uani 1 1 d G
C27 C -0.4492(5) -0.3369(5) -0.4317(3) 0.065(2) Uani 1 1 d G
H27 H -0.4505 -0.3580 -0.4903 0.078 Uiso 1 1 calc R
C28 C -0.5190(5) -0.3818(4) -0.3393(4) 0.078(3) Uani 1 1 d G
H28 H -0.5670 -0.4328 -0.3361 0.094 Uiso 1 1 calc R
C32 C 0.0070(7) -0.5581(6) -0.4496(5) 0.0494(17) Uani 1 1 d .
H32 H 0.0864 -0.5854 -0.4395 0.059 Uiso 1 1 calc R
C33 C -0.0877(7) -0.5382(6) -0.3697(5) 0.0518(18) Uani 1 1 d .
H33 H -0.1659 -0.5074 -0.3808 0.062 Uiso 1 1 calc R
C34 C -0.0833(6) -0.5595(5) -0.2650(5) 0.0450(16) Uani 1 1 d .
C35 C 0.0310(6) -0.5969(6) -0.2377(5) 0.0483(17) Uani 1 1 d .
H35 H 0.1069 -0.6086 -0.2877 0.058 Uiso 1 1 calc R
C36 C 0.0331(7) -0.6162(7) -0.1400(6) 0.0556(19) Uani 1 1 d .
C37 C -0.0808(8) -0.6026(7) -0.0618(5) 0.058(2) Uani 1 1 d .
C38 C -0.1921(8) -0.5628(8) -0.0868(6) 0.068(2) Uani 1 1 d .
H38 H -0.2671 -0.5475 -0.0368 0.082 Uiso 1 1 calc R
C39 C -0.1935(7) -0.5451(7) -0.1874(6) 0.057(2) Uani 1 1 d .
H39 H -0.2709 -0.5229 -0.2025 0.069 Uiso 1 1 calc R
C40 C -0.1776(11) -0.6060(12) 0.1131(7) 0.123(5) Uani 1 1 d .
H40A H -0.2241 -0.6631 0.1249 0.184 Uiso 1 1 calc GR
H40B H -0.2300 -0.5407 0.0971 0.184 Uiso 1 1 calc GR
H40C H -0.1538 -0.6039 0.1722 0.184 Uiso 1 1 calc GR
C41 C 0.2600(9) -0.6574(12) -0.1820(8) 0.114(4) Uani 1 1 d .
H41A H 0.2698 -0.5889 -0.2200 0.172 Uiso 1 1 calc GR
H41B H 0.2628 -0.7056 -0.2259 0.172 Uiso 1 1 calc GR
H41C H 0.3276 -0.6821 -0.1507 0.172 Uiso 1 1 calc GR
C46 C -0.4480(4) 0.2803(4) -0.0715(3) 0.059(2) Uani 1 1 d .
H46 H -0.4644 0.3054 -0.1332 0.071 Uiso 1 1 calc R
C45 C -0.5000(4) 0.3399(3) 0.0069(4) 0.067(2) Uani 1 1 d G
H45 H -0.5512 0.4047 -0.0023 0.081 Uiso 1 1 calc R
C44 C -0.4755(5) 0.3024(4) 0.0991(3) 0.059(2) Uani 1 1 d G
C43 C -0.3990(5) 0.2055(4) 0.1128(3) 0.064(2) Uani 1 1 d G
H43 H -0.3826 0.1804 0.1745 0.077 Uiso 1 1 calc R
C42 C -0.3469(4) 0.1459(3) 0.0344(3) 0.0537(18) Uani 1 1 d G
H42 H -0.2957 0.0811 0.0436 0.064 Uiso 1 1 calc R
C47 C -0.3714(4) 0.1834(4) -0.0577(3) 0.0502(18) Uani 1 1 d G
C48 C -0.3261(6) 0.1154(6) -0.1416(5) 0.0500(18) Uani 1 1 d .
H48A H -0.3770 0.0596 -0.1244 0.060 Uiso 1 1 calc R
H48B H -0.3401 0.1583 -0.2025 0.060 Uiso 1 1 calc R
C49 C -0.1114(6) 0.1493(6) -0.2137(6) 0.0535(18) Uani 1 1 d .
H49A H -0.1397 0.2093 -0.1772 0.064 Uiso 1 1 calc R
H49B H -0.1242 0.1730 -0.2798 0.064 Uiso 1 1 calc R
C50 C 0.0292(3) 0.1133(4) -0.2255(3) 0.0475(17) Uani 1 1 d .
C51 C 0.0731(4) 0.0469(4) -0.1495(3) 0.0559(19) Uani 1 1 d G
H51 H 0.0156 0.0214 -0.0912 0.067 Uiso 1 1 calc R
C52 C 0.2029(4) 0.0186(4) -0.1608(3) 0.064(2) Uani 1 1 d G
H52 H 0.2323 -0.0258 -0.1100 0.077 Uiso 1 1 calc R
C53 C 0.2889(3) 0.0567(5) -0.2481(4) 0.062(2) Uani 1 1 d G
C54 C 0.2450(4) 0.1230(5) -0.3240(3) 0.077(3) Uani 1 1 d G
H54 H 0.3025 0.1485 -0.3824 0.092 Uiso 1 1 calc R
C55 C 0.1152(4) 0.1513(4) -0.3127(3) 0.060(2) Uani 1 1 d G
H55 H 0.0858 0.1957 -0.3636 0.072 Uiso 1 1 calc R
C56 C -0.1575(6) -0.0245(6) -0.2161(5) 0.0460(17) Uani 1 1 d .
H56 H -0.0660 -0.0488 -0.2266 0.055 Uiso 1 1 calc R
C57 C -0.1807(7) 0.0008(6) -0.3191(5) 0.0480(17) Uani 1 1 d .
H57 H -0.2632 0.0291 -0.3217 0.058 Uiso 1 1 calc R
C58 C -0.0953(6) -0.0135(6) -0.4045(5) 0.0481(17) Uani 1 1 d .
H58 H -0.0132 -0.0417 -0.4006 0.058 Uiso 1 1 calc R
C59 C -0.1125(6) 0.0093(6) -0.5050(5) 0.0465(17) Uani 1 1 d .
C60 C -0.0073(7) -0.0080(7) -0.5874(5) 0.058(2) Uani 1 1 d .
H60 H 0.0718 -0.0377 -0.5775 0.069 Uiso 1 1 calc R
C61 C -0.0200(7) 0.0189(7) -0.6851(5) 0.056(2) Uani 1 1 d .
H61 H 0.0517 0.0116 -0.7395 0.068 Uiso 1 1 calc R
C62 C -0.1368(6) 0.0559(6) -0.7012(5) 0.0494(18) Uani 1 1 d .
C63 C -0.2445(6) 0.0674(6) -0.6182(5) 0.0462(17) Uani 1 1 d .
C64 C -0.2298(6) 0.0477(6) -0.5235(5) 0.0448(16) Uani 1 1 d .
H64 H -0.3009 0.0605 -0.4696 0.054 Uiso 1 1 calc R
C65 C -0.2247(6) -0.1153(6) -0.1511(5) 0.0510(18) Uani 1 1 d .
H65A H -0.2356 -0.1124 -0.0810 0.061 Uiso 1 1 calc R
H65B H -0.3083 -0.1074 -0.1608 0.061 Uiso 1 1 calc R
C66 C -0.1486(7) -0.2223(6) -0.1778(5) 0.0511(18) Uani 1 1 d .
H66A H -0.2036 -0.2754 -0.1522 0.061 Uiso 1 1 calc R
H66B H -0.1188 -0.2188 -0.2502 0.061 Uiso 1 1 calc R
C67 C -0.0819(7) -0.3029(7) -0.0286(5) 0.058(2) Uani 1 1 d .
H67A H -0.0995 -0.3728 -0.0266 0.069 Uiso 1 1 calc R
H67B H -0.1604 -0.2610 0.0048 0.069 Uiso 1 1 calc R
C68 C 0.0168(4) -0.3121(4) 0.0292(3) 0.0533(19) Uani 1 1 d .
C69 C 0.0596(5) -0.4094(4) 0.0780(4) 0.071(2) Uani 1 1 d G
H69 H 0.0376 -0.4704 0.0685 0.086 Uiso 1 1 calc R
C70 C 0.1354(6) -0.4156(4) 0.1409(4) 0.089(3) Uani 1 1 d G
H70 H 0.1641 -0.4807 0.1736 0.107 Uiso 1 1 calc R
C71 C 0.1684(5) -0.3244(5) 0.1551(4) 0.068(2) Uani 1 1 d G
C72 C 0.1255(5) -0.2271(4) 0.1064(4) 0.079(3) Uani 1 1 d G
H72 H 0.1475 -0.1661 0.1159 0.095 Uiso 1 1 calc R
C73 C 0.0497(5) -0.2210(3) 0.0434(4) 0.067(2) Uani 1 1 d G
H73 H 0.0211 -0.1558 0.0108 0.080 Uiso 1 1 calc R
C74 C 0.0610(8) -0.3277(7) -0.1946(5) 0.062(2) Uani 1 1 d .
H74A H 0.0234 -0.3846 -0.2024 0.074 Uiso 1 1 calc R
H74B H 0.1224 -0.3582 -0.1571 0.074 Uiso 1 1 calc R
C76 C 0.1954(5) -0.1970(4) -0.3043(3) 0.065(2) Uani 1 1 d .
H76 H 0.1931 -0.1712 -0.2470 0.078 Uiso 1 1 calc R
C77 C 0.2650(5) -0.1545(4) -0.3978(4) 0.074(2) Uani 1 1 d G
H77 H 0.3093 -0.1002 -0.4031 0.089 Uiso 1 1 calc R
C80 C 0.2685(5) -0.1931(5) -0.4834(3) 0.067(2) Uani 1 1 d G
C79 C 0.2023(6) -0.2743(5) -0.4755(3) 0.079(3) Uani 1 1 d G
H79 H 0.2046 -0.3002 -0.5327 0.095 Uiso 1 1 calc R
C78 C 0.1326(6) -0.3169(4) -0.3819(4) 0.069(2) Uani 1 1 d G
H78 H 0.0884 -0.3712 -0.3766 0.083 Uiso 1 1 calc R
C75 C 0.1292(5) -0.2782(4) -0.2963(3) 0.056(2) Uani 1 1 d G
C81 C -0.4705(8) 0.1129(9) -0.5617(7) 0.083(3) Uani 1 1 d .
H81A H -0.4630 0.1535 -0.5150 0.124 Uiso 1 1 calc GR
H81B H -0.4841 0.0434 -0.5284 0.124 Uiso 1 1 calc GR
H81C H -0.5411 0.1466 -0.5875 0.124 Uiso 1 1 calc GR
C82 C -0.0531(9) 0.0823(10) -0.8780(6) 0.091(3) Uani 1 1 d .
H82A H -0.0142 0.0109 -0.8870 0.137 Uiso 1 1 calc GR
H82B H 0.0069 0.1188 -0.8682 0.137 Uiso 1 1 calc GR
H82C H -0.0792 0.1171 -0.9364 0.137 Uiso 1 1 calc GR

loop_
_atom_site_aniso_label
_atom_site_aniso_U_11
_atom_site_aniso_U_22
_atom_site_aniso_U_33
_atom_site_aniso_U_23
_atom_site_aniso_U_13
_atom_site_aniso_U_12
Cl1 0.0887(17) 0.132(2) 0.0867(16) -0.0652(17) -0.0160(13) -0.0083(16)
Cl2 0.0607(17) 0.196(4) 0.182(3) -0.024(3) -0.0449(19) -0.012(2)
Cl3 0.0869(17) 0.171(3) 0.0688(15) 0.0001(17) -0.0340(13) -0.0452(18)
Cl4 0.103(2) 0.164(3) 0.0783(17) 0.0275(19) -0.0153(15) -0.021(2)
Cl5 0.0439(12) 0.152(3) 0.146(2) -0.038(2) -0.0252(14) -0.0018(14)
Cl6 0.0835(17) 0.178(3) 0.0701(14) 0.0018(17) -0.0366(13) -0.0459(18)
Cl7 0.0684(14) 0.125(2) 0.0970(18) -0.0578(17) -0.0113(13) -0.0093(14)
Cl8 0.0862(18) 0.129(3) 0.0752(16) 0.0205(16) -0.0010(14) -0.0006(16)
O1 0.061(3) 0.137(6) 0.050(3) -0.007(3) -0.030(3) -0.007(3)
O2 0.088(4) 0.123(6) 0.034(3) -0.005(3) -0.014(3) -0.040(4)
O3 0.064(3) 0.111(5) 0.045(3) -0.005(3) -0.023(3) -0.008(3)
O4 0.049(3) 0.112(5) 0.063(3) -0.014(3) -0.028(3) 0.002(3)
N1 0.056(4) 0.043(4) 0.046(3) 0.004(3) -0.016(3) -0.015(3)
N2 0.041(3) 0.056(4) 0.042(3) -0.007(3) -0.017(2) -0.008(3)
N3 0.056(4) 0.047(4) 0.051(3) -0.002(3) -0.023(3) -0.005(3)
N4 0.043(3) 0.061(4) 0.043(3) -0.013(3) -0.013(3) -0.004(3)
C4 0.048(4) 0.065(5) 0.037(4) -0.008(3) -0.013(3) -0.008(4)
C3 0.052(4) 0.069(6) 0.062(5) -0.015(4) -0.027(4) 0.005(4)
C2 0.046(4) 0.075(6) 0.083(6) -0.025(5) -0.020(4) 0.005(4)
C6 0.054(5) 0.095(7) 0.053(4) -0.032(5) -0.008(4) -0.012(5)
C5 0.064(5) 0.078(6) 0.046(4) -0.009(4) -0.021(4) -0.012(4)
C1 0.061(5) 0.061(5) 0.047(4) -0.004(4) -0.023(3) 0.000(4)
C7 0.051(4) 0.077(6) 0.058(5) -0.020(4) -0.021(4) 0.009(4)
C8 0.064(5) 0.053(5) 0.057(4) -0.005(4) -0.013(4) -0.001(4)
C10 0.063(5) 0.073(6) 0.044(4) -0.003(4) -0.010(4) -0.016(4)
C11 0.071(6) 0.085(7) 0.066(6) -0.002(5) -0.010(5) -0.019(5)
C12 0.049(5) 0.094(8) 0.106(7) -0.011(6) -0.021(5) -0.026(5)
C13 0.079(6) 0.120(9) 0.064(5) 0.002(5) -0.042(5) -0.029(6)
C9 0.068(5) 0.103(7) 0.049(4) -0.012(4) -0.018(4) -0.031(5)
C14 0.057(4) 0.046(4) 0.049(4) 0.000(3) -0.020(3) -0.015(3)
C15 0.050(4) 0.049(4) 0.041(4) -0.004(3) -0.016(3) -0.003(3)
C16 0.052(4) 0.058(5) 0.040(4) -0.002(3) -0.019(3) 0.002(3)
C17 0.058(4) 0.049(5) 0.054(4) 0.002(3) -0.028(3) -0.005(3)
C18 0.052(5) 0.059(6) 0.069(5) 0.015(4) -0.021(4) -0.013(4)
C19 0.054(4) 0.062(5) 0.054(4) 0.002(4) -0.012(4) -0.010(4)
C20 0.066(5) 0.070(6) 0.073(5) 0.000(5) -0.022(4) -0.010(5)
C21 0.073(6) 0.079(7) 0.077(6) -0.010(5) -0.025(5) -0.015(5)
C22 0.042(4) 0.098(7) 0.042(4) -0.002(4) -0.006(3) -0.007(4)
C23 0.056(5) 0.088(7) 0.042(4) 0.004(4) -0.011(4) -0.007(4)
C24 0.055(5) 0.063(6) 0.051(4) -0.002(4) -0.008(4) -0.009(4)
C25 0.074(5) 0.047(5) 0.079(6) -0.006(4) -0.032(5) 0.002(4)
C31 0.064(5) 0.084(7) 0.061(5) 0.001(5) -0.019(4) 0.006(5)
C30 0.097(8) 0.119(10) 0.064(6) -0.015(6) -0.029(5) -0.010(7)
C29 0.082(6) 0.100(8) 0.060(6) -0.023(5) -0.015(5) -0.012(5)
C26 0.059(5) 0.051(5) 0.058(5) -0.008(4) -0.016(4) 0.002(4)
C27 0.065(5) 0.066(6) 0.062(5) -0.013(4) -0.017(4) -0.006(4)
C28 0.060(5) 0.075(7) 0.095(7) -0.008(6) -0.022(5) -0.007(5)
C32 0.050(4) 0.053(5) 0.045(4) -0.009(3) -0.018(3) 0.001(3)
C33 0.059(4) 0.058(5) 0.044(4) -0.007(4) -0.024(4) -0.009(4)
C34 0.050(4) 0.042(4) 0.048(4) -0.009(3) -0.019(3) -0.007(3)
C35 0.046(4) 0.055(5) 0.045(4) -0.008(3) -0.013(3) -0.006(3)
C36 0.061(5) 0.059(5) 0.053(4) -0.008(4) -0.022(4) -0.015(4)
C37 0.073(5) 0.075(6) 0.035(4) 0.000(4) -0.021(4) -0.026(4)
C38 0.057(5) 0.091(7) 0.051(4) -0.008(4) -0.006(4) -0.014(4)
C39 0.048(4) 0.073(6) 0.056(5) -0.006(4) -0.018(4) -0.014(4)
C40 0.109(9) 0.218(16) 0.049(5) -0.020(7) -0.001(6) -0.073(10)
C41 0.060(6) 0.182(13) 0.108(8) -0.038(8) -0.038(6) 0.005(7)
C46 0.054(4) 0.068(5) 0.056(4) -0.006(4) -0.028(4) 0.006(4)
C45 0.053(5) 0.063(6) 0.081(6) -0.009(5) -0.024(4) 0.008(4)
C44 0.044(4) 0.082(6) 0.055(4) -0.021(4) -0.009(3) -0.019(4)
C43 0.067(5) 0.083(7) 0.045(4) -0.002(4) -0.024(4) -0.011(5)
C42 0.049(4) 0.053(5) 0.060(5) -0.005(4) -0.019(3) -0.008(3)
C47 0.034(4) 0.063(5) 0.052(4) -0.005(4) -0.011(3) -0.007(3)
C48 0.038(4) 0.061(5) 0.055(4) -0.008(4) -0.019(3) -0.007(3)
C49 0.051(4) 0.050(5) 0.059(4) 0.001(4) -0.024(3) -0.005(4)
C50 0.045(4) 0.056(5) 0.044(4) -0.010(3) -0.014(3) -0.008(3)
C51 0.044(4) 0.073(6) 0.057(4) -0.005(4) -0.019(3) -0.018(4)
C52 0.051(5) 0.075(6) 0.078(6) -0.020(5) -0.032(4) -0.007(4)
C53 0.038(4) 0.074(6) 0.077(5) -0.031(5) -0.008(4) -0.006(4)
C54 0.051(5) 0.092(7) 0.077(6) 0.007(5) -0.011(4) -0.019(5)
C55 0.060(5) 0.070(6) 0.046(4) 0.006(4) -0.014(4) -0.015(4)
C56 0.039(4) 0.057(5) 0.046(4) -0.006(3) -0.015(3) -0.014(3)
C57 0.047(4) 0.056(5) 0.042(4) -0.004(3) -0.017(3) -0.006(3)
C58 0.038(4) 0.053(5) 0.050(4) 0.001(3) -0.012(3) -0.009(3)
C59 0.043(4) 0.050(5) 0.046(4) 0.002(3) -0.016(3) -0.009(3)
C60 0.042(4) 0.083(6) 0.046(4) -0.015(4) -0.012(3) -0.002(4)
C61 0.048(4) 0.076(6) 0.044(4) -0.010(4) -0.010(3) -0.008(4)
C62 0.042(4) 0.059(5) 0.051(4) -0.011(4) -0.014(3) -0.012(3)
C63 0.048(4) 0.055(5) 0.042(4) -0.004(3) -0.023(3) -0.009(3)
C64 0.038(4) 0.055(5) 0.044(4) -0.007(3) -0.013(3) -0.009(3)
C65 0.047(4) 0.059(5) 0.047(4) 0.001(3) -0.015(3) -0.014(4)
C66 0.059(4) 0.055(5) 0.049(4) 0.001(4) -0.024(3) -0.022(4)
C67 0.054(4) 0.078(6) 0.042(4) 0.011(4) -0.015(3) -0.026(4)
C68 0.059(4) 0.067(6) 0.030(3) 0.012(3) -0.014(3) -0.016(4)
C69 0.077(6) 0.062(6) 0.074(5) 0.012(5) -0.031(5) -0.015(4)
C70 0.092(7) 0.084(8) 0.096(7) 0.027(6) -0.051(6) -0.026(6)
C71 0.054(5) 0.096(8) 0.054(5) 0.000(5) -0.014(4) -0.021(5)
C72 0.076(6) 0.082(7) 0.094(7) -0.014(6) -0.032(5) -0.031(5)
C73 0.078(6) 0.064(6) 0.066(5) 0.001(4) -0.032(4) -0.020(5)
C74 0.082(6) 0.053(5) 0.047(4) -0.007(4) -0.020(4) -0.001(4)
C76 0.071(5) 0.069(6) 0.059(5) -0.019(4) -0.021(4) -0.010(4)
C77 0.056(5) 0.072(6) 0.081(6) 0.002(5) -0.011(4) -0.007(4)
C80 0.061(5) 0.073(6) 0.051(5) 0.002(4) -0.011(4) 0.004(4)
C79 0.097(7) 0.089(7) 0.050(5) -0.018(5) -0.023(5) -0.003(6)
C78 0.090(6) 0.063(6) 0.064(5) -0.018(5) -0.020(5) -0.023(5)
C75 0.051(4) 0.057(5) 0.059(5) -0.015(4) -0.014(3) -0.004(4)
C81 0.051(5) 0.121(8) 0.072(6) 0.005(5) -0.025(4) -0.012(5)
C82 0.083(6) 0.146(10) 0.042(5) -0.011(5) -0.017(4) -0.016(6)

loop_
_atom_type_symbol
_atom_type_description
_atom_type_scat_dispersion_real
_atom_type_scat_dispersion_imag
_atom_type_scat_source
C C 0.0033 0.0016 'International Tables Vol C Tables 4.2.6.8 and 6.1.1.4'
H H 0.0000 0.0000 'International Tables Vol C Tables 4.2.6.8 and 6.1.1.4'
Cl Cl 0.1484 0.1585 'International Tables Vol C Tables 4.2.6.8 and 6.1.1.4'
N N 0.0061 0.0033 'International Tables Vol C Tables 4.2.6.8 and 6.1.1.4'
O O 0.0106 0.0060 'International Tables Vol C Tables 4.2.6.8 and 6.1.1.4'

loop_
_geom_angle_atom_site_label_1
_geom_angle_atom_site_label_2
_geom_angle_atom_site_label_3
_geom_angle
C36 O1 C41 116.0(6)
C37 O2 C40 118.7(7)
C62 O3 C82 116.7(6)
C63 O4 C81 117.2(6)
C66 N1 H1A 108.5
C66 N1 C67 109.7(5)
C66 N1 C74 111.4(6)
C67 N1 H1A 108.5
C74 N1 H1A 108.5
C74 N1 C67 110.0(6)
C48 N2 H2A 107.3
C48 N2 C49 109.6(5)
C48 N2 C56 113.6(5)
C49 N2 H2A 107.3
C49 N2 C56 111.6(5)
C56 N2 H2A 107.3
C17 N3 H3 105.6
C17 N3 C18 113.0(6)
C18 N3 H3 105.6
C25 N3 H3 105.6
C25 N3 C17 113.0(6)
C25 N3 C18 113.2(6)
C7 N4 H4 106.1
C7 N4 C8 108.0(6)
C7 N4 C15 113.5(5)
C8 N4 H4 106.1
C15 N4 H4 106.1
C15 N4 C8 116.2(5)
C3 C4 C1 120.0
C3 C4 C7 120.4(4)
C1 C4 C7 119.3(4)
C4 C3 H3A 120.0
C4 C3 C2 120.0
C2 C3 H3A 120.0
C3 C2 H2 120.0
C3 C2 C6 120.0
C6 C2 H2 120.0
C2 C6 Cl1 119.9(3)
C2 C6 C5 120.0
C5 C6 Cl1 120.1(3)
C6 C5 H5 120.0
C6 C5 C1 120.0
C1 C5 H5 120.0
C4 C1 H1 120.0
C5 C1 C4 120.0
C5 C1 H1 120.0
N4 C7 C4 113.4(5)
N4 C7 H7A 108.9
N4 C7 H7B 108.9
C4 C7 H7A 108.9
C4 C7 H7B 108.9
H7A C7 H7B 107.7
N4 C8 H8A 108.6
N4 C8 H8B 108.6
N4 C8 C14 114.7(6)
H8A C8 H8B 107.6
C14 C8 H8A 108.6
C14 C8 H8B 108.6
C11 C10 H10 120.0
C11 C10 C14 120.0
C14 C10 H10 120.0
C10 C11 H11 120.0
C10 C11 C12 120.0
C12 C11 H11 120.0
C11 C12 Cl2 120.1(4)
C13 C12 Cl2 119.9(4)
C13 C12 C11 120.0
C12 C13 H13 120.0
C12 C13 C9 120.0
C9 C13 H13 120.0
C13 C9 H9 120.0
C14 C9 C13 120.0
C14 C9 H9 120.0
C10 C14 C8 119.9(4)
C9 C14 C8 120.1(4)
C9 C14 C10 120.0
N4 C15 H15 104.9
N4 C15 C16 111.8(5)
N4 C15 C32 113.1(6)
C16 C15 H15 104.9
C32 C15 H15 104.9
C32 C15 C16 116.0(5)
C15 C16 H16A 108.2
C15 C16 H16B 108.2
H16A C16 H16B 107.3
C17 C16 C15 116.4(6)
C17 C16 H16A 108.2
C17 C16 H16B 108.2
N3 C17 C16 109.3(6)
N3 C17 H17A 109.8
N3 C17 H17B 109.8
C16 C17 H17A 109.8
C16 C17 H17B 109.8
H17A C17 H17B 108.3
N3 C18 H18A 109.1
N3 C18 H18B 109.1
N3 C18 C19 112.4(6)
H18A C18 H18B 107.9
C19 C18 H18A 109.1
C19 C18 H18B 109.1
C20 C19 C18 118.9(5)
C20 C19 C24 120.0
C24 C19 C18 120.4(5)
C19 C20 H20 120.0
C19 C20 C21 120.0
C21 C20 H20 120.0
C20 C21 H21 120.0
C22 C21 C20 120.0
C22 C21 H21 120.0
C21 C22 Cl3 119.0(4)
C21 C22 C23 120.0
C23 C22 Cl3 120.8(4)
C22 C23 H23 120.0
C24 C23 C22 120.0
C24 C23 H23 120.0
C19 C24 H24 120.0
C23 C24 C19 120.0
C23 C24 H24 120.0
N3 C25 H25A 109.1
N3 C25 H25B 109.1
N3 C25 C26 112.5(6)
H25A C25 H25B 107.8
C26 C25 H25A 109.1
C26 C25 H25B 109.1
C30 C31 Cl4 119.1(4)
C30 C31 C28 120.0
C28 C31 Cl4 120.8(4)
C31 C30 H30 120.0
C29 C30 C31 120.0
C29 C30 H30 120.0
C30 C29 H29 120.0
C26 C29 C30 120.0
C26 C29 H29 120.0
C29 C26 C25 120.2(5)
C27 C26 C25 119.8(5)
C27 C26 C29 120.0
C26 C27 H27 120.0
C26 C27 C28 120.0
C28 C27 H27 120.0
C31 C28 H28 120.0
C27 C28 C31 120.0
C27 C28 H28 120.0
C15 C32 H32 116.9
C33 C32 C15 126.2(6)
C33 C32 H32 116.9
C32 C33 H33 116.5
C32 C33 C34 127.1(7)
C34 C33 H33 116.5
C35 C34 C33 122.6(6)
C39 C34 C33 120.7(6)
C39 C34 C35 116.7(6)
C34 C35 H35 119.1
C36 C35 C34 121.7(7)
C36 C35 H35 119.1
O1 C36 C37 113.2(6)
C35 C36 O1 126.1(7)
C35 C36 C37 120.7(7)
O2 C37 C36 116.2(7)
O2 C37 C38 125.0(7)
C38 C37 C36 118.5(7)
C37 C38 H38 119.9
C37 C38 C39 120.2(7)
C39 C38 H38 119.9
C34 C39 C38 122.0(7)
C34 C39 H39 119.0
C38 C39 H39 119.0
O2 C40 H40A 109.5
O2 C40 H40B 109.5
O2 C40 H40C 109.5
H40A C40 H40B 109.5
H40A C40 H40C 109.5
H40B C40 H40C 109.5
O1 C41 H41A 109.5
O1 C41 H41B 109.5
O1 C41 H41C 109.5
H41A C41 H41B 109.5
H41A C41 H41C 109.5
H41B C41 H41C 109.5
C45 C46 H46 120.0
C45 C46 C47 120.0
C47 C46 H46 120.0
C46 C45 H45 120.0
C44 C45 C46 120.0
C44 C45 H45 120.0
C45 C44 Cl7 119.7(3)
C45 C44 C43 120.0
C43 C44 Cl7 120.3(3)
C44 C43 H43 120.0
C44 C43 C42 120.0
C42 C43 H43 120.0
C43 C42 H42 120.0
C47 C42 C43 120.0
C47 C42 H42 120.0
C46 C47 C48 118.7(4)
C42 C47 C46 120.0
C42 C47 C48 121.0(4)
N2 C48 C47 113.7(5)
N2 C48 H48A 108.8
N2 C48 H48B 108.8
C47 C48 H48A 108.8
C47 C48 H48B 108.8
H48A C48 H48B 107.7
N2 C49 H49A 108.6
N2 C49 H49B 108.6
N2 C49 C50 114.5(5)
H49A C49 H49B 107.6
C50 C49 H49A 108.6
C50 C49 H49B 108.6
C51 C50 C49 121.3(4)
C51 C50 C55 120.0
C55 C50 C49 118.6(4)
C50 C51 H51 120.0
C50 C51 C52 120.0
C52 C51 H51 120.0
C51 C52 H52 120.0
C51 C52 C53 120.0
C53 C52 H52 120.0
C52 C53 Cl5 119.6(3)
C54 C53 Cl5 120.4(3)
C54 C53 C52 120.0
C53 C54 H54 120.0
C53 C54 C55 120.0
C55 C54 H54 120.0
C50 C55 H55 120.0
C54 C55 C50 120.0
C54 C55 H55 120.0
N2 C56 H56 106.9
N2 C56 C57 113.9(6)
N2 C56 C65 110.2(5)
C57 C56 H56 106.9
C57 C56 C65 111.7(6)
C65 C56 H56 106.9
C56 C57 H57 117.0
C58 C57 C56 126.0(6)
C58 C57 H57 117.0
C57 C58 H58 115.9
C57 C58 C59 128.2(6)
C59 C58 H58 115.9
C60 C59 C58 119.3(6)
C64 C59 C58 123.1(6)
C64 C59 C60 117.6(6)
C59 C60 H60 119.8
C59 C60 C61 120.4(7)
C61 C60 H60 119.8
C60 C61 H61 119.6
C62 C61 C60 120.7(7)
C62 C61 H61 119.6
O3 C62 C63 115.4(6)
C61 C62 O3 125.5(6)
C61 C62 C63 119.0(6)
O4 C63 C62 114.3(6)
O4 C63 C64 125.9(6)
C64 C63 C62 119.6(6)
C59 C64 H64 118.8
C63 C64 C59 122.3(6)
C63 C64 H64 118.8
C56 C65 H65A 109.4
C56 C65 H65B 109.4
H65A C65 H65B 108.0
C66 C65 C56 111.3(6)
C66 C65 H65A 109.4
C66 C65 H65B 109.4
N1 C66 C65 112.0(5)
N1 C66 H66A 109.2
N1 C66 H66B 109.2
C65 C66 H66A 109.2
C65 C66 H66B 109.2
H66A C66 H66B 107.9
N1 C67 H67A 108.9
N1 C67 H67B 108.9
N1 C67 C68 113.4(5)
H67A C67 H67B 107.7
C68 C67 H67A 108.9
C68 C67 H67B 108.9
C69 C68 C67 120.1(5)
C69 C68 C73 120.0
C73 C68 C67 119.4(5)
C68 C69 H69 120.0
C68 C69 C70 120.0
C70 C69 H69 120.0
C69 C70 H70 120.0
C69 C70 C71 120.0
C71 C70 H70 120.0
C70 C71 Cl6 118.7(4)
C72 C71 Cl6 121.1(4)
C72 C71 C70 120.0
C71 C72 H72 120.0
C71 C72 C73 120.0
C73 C72 H72 120.0
C68 C73 H73 120.0
C72 C73 C68 120.0
C72 C73 H73 120.0
N1 C74 H74A 108.8
N1 C74 H74B 108.8
N1 C74 C75 113.9(6)
H74A C74 H74B 107.7
C75 C74 H74A 108.8
C75 C74 H74B 108.8
C77 C76 H76 120.0
C77 C76 C75 120.0
C75 C76 H76 120.0
C76 C77 H77 120.0
C80 C77 C76 120.0
C80 C77 H77 120.0
C77 C80 Cl8 119.6(4)
C79 C80 Cl8 120.3(4)
C79 C80 C77 120.0
C80 C79 H79 120.0
C80 C79 C78 120.0
C78 C79 H79 120.0
C79 C78 H78 120.0
C79 C78 C75 120.0
C75 C78 H78 120.0
C76 C75 C74 119.4(5)
C78 C75 C74 120.5(5)
C78 C75 C76 120.0
O4 C81 H81A 109.5
O4 C81 H81B 109.5
O4 C81 H81C 109.5
H81A C81 H81B 109.5
H81A C81 H81C 109.5
H81B C81 H81C 109.5
O3 C82 H82A 109.5
O3 C82 H82B 109.5
O3 C82 H82C 109.5
H82A C82 H82B 109.5
H82A C82 H82C 109.5
H82B C82 H82C 109.5

loop_
_geom_bond_atom_site_label_1
_geom_bond_atom_site_label_2
_geom_bond_distance
Cl1 C6 1.726(4)
Cl2 C12 1.721(5)
Cl3 C22 1.739(4)
Cl4 C31 1.751(5)
Cl5 C53 1.737(4)
Cl6 C71 1.732(4)
Cl7 C44 1.729(4)
Cl8 C80 1.722(5)
O1 C36 1.376(9)
O1 C41 1.444(11)
O2 C37 1.363(8)
O2 C40 1.398(11)
O3 C62 1.372(8)
O3 C82 1.413(10)
O4 C63 1.369(8)
O4 C81 1.432(10)
N1 H1A 0.9800
N1 C66 1.464(9)
N1 C67 1.506(9)
N1 C74 1.474(9)
N2 H2A 0.9800
N2 C48 1.471(8)
N2 C49 1.476(9)
N2 C56 1.484(9)
N3 H3 0.9800
N3 C17 1.465(9)
N3 C18 1.469(10)
N3 C25 1.442(10)
N4 H4 0.9800
N4 C7 1.465(9)
N4 C8 1.502(10)
N4 C15 1.470(9)
C4 C3 1.3900
C4 C1 1.3900
C4 C7 1.526(8)
C3 H3A 0.9300
C3 C2 1.3900
C2 H2 0.9300
C2 C6 1.3900
C6 C5 1.3900
C5 H5 0.9300
C5 C1 1.3900
C1 H1 0.9300
C7 H7A 0.9700
C7 H7B 0.9700
C8 H8A 0.9700
C8 H8B 0.9700
C8 C14 1.515(8)
C10 H10 0.9300
C10 C11 1.3900
C10 C14 1.3900
C11 H11 0.9300
C11 C12 1.3900
C12 C13 1.3900
C13 H13 0.9300
C13 C9 1.3900
C9 H9 0.9300
C9 C14 1.3900
C15 H15 0.9800
C15 C16 1.533(9)
C15 C32 1.514(9)
C16 H16A 0.9700
C16 H16B 0.9700
C16 C17 1.504(10)
C17 H17A 0.9700
C17 H17B 0.9700
C18 H18A 0.9700
C18 H18B 0.9700
C18 C19 1.511(8)
C19 C20 1.3900
C19 C24 1.3900
C20 H20 0.9300
C20 C21 1.3900
C21 H21 0.9300
C21 C22 1.3900
C22 C23 1.3900
C23 H23 0.9300
C23 C24 1.3900
C24 H24 0.9300
C25 H25A 0.9700
C25 H25B 0.9700
C25 C26 1.505(9)
C31 C30 1.3900
C31 C28 1.3900
C30 H30 0.9300
C30 C29 1.3900
C29 H29 0.9300
C29 C26 1.3900
C26 C27 1.3900
C27 H27 0.9300
C27 C28 1.3900
C28 H28 0.9300
C32 H32 0.9300
C32 C33 1.317(9)
C33 H33 0.9300
C33 C34 1.469(9)
C34 C35 1.412(9)
C34 C39 1.385(10)
C35 H35 0.9300
C35 C36 1.364(10)
C36 C37 1.414(10)
C37 C38 1.370(11)
C38 H38 0.9300
C38 C39 1.402(11)
C39 H39 0.9300
C40 H40A 0.9600
C40 H40B 0.9600
C40 H40C 0.9600
C41 H41A 0.9600
C41 H41B 0.9600
C41 H41C 0.9600
C46 H46 0.9300
C46 C45 1.3900
C46 C47 1.3900
C45 H45 0.9300
C45 C44 1.3900
C44 C43 1.3900
C43 H43 0.9300
C43 C42 1.3900
C42 H42 0.9300
C42 C47 1.3900
C47 C48 1.522(7)
C48 H48A 0.9700
C48 H48B 0.9700
C49 H49A 0.9700
C49 H49B 0.9700
C49 C50 1.513(7)
C50 C51 1.3900
C50 C55 1.3900
C51 H51 0.9300
C51 C52 1.3900
C52 H52 0.9300
C52 C53 1.3900
C53 C54 1.3900
C54 H54 0.9300
C54 C55 1.3900
C55 H55 0.9300
C56 H56 0.9800
C56 C57 1.522(9)
C56 C65 1.534(10)
C57 H57 0.9300
C57 C58 1.309(9)
C58 H58 0.9300
C58 C59 1.460(9)
C59 C60 1.396(9)
C59 C64 1.390(9)
C60 H60 0.9300
C60 C61 1.402(10)
C61 H61 0.9300
C61 C62 1.368(10)
C62 C63 1.408(9)
C63 C64 1.369(9)
C64 H64 0.9300
C65 H65A 0.9700
C65 H65B 0.9700
C65 C66 1.530(10)
C66 H66A 0.9700
C66 H66B 0.9700
C67 H67A 0.9700
C67 H67B 0.9700
C67 C68 1.540(8)
C68 C69 1.3900
C68 C73 1.3900
C69 H69 0.9300
C69 C70 1.3900
C70 H70 0.9300
C70 C71 1.3900
C71 C72 1.3900
C72 H72 0.9300
C72 C73 1.3900
C73 H73 0.9300
C74 H74A 0.9700
C74 H74B 0.9700
C74 C75 1.499(9)
C76 H76 0.9300
C76 C77 1.3900
C76 C75 1.3900
C77 H77 0.9300
C77 C80 1.3900
C80 C79 1.3900
C79 H79 0.9300
C79 C78 1.3900
C78 H78 0.9300
C78 C75 1.3900
C81 H81A 0.9600
C81 H81B 0.9600
C81 H81C 0.9600
C82 H82A 0.9600
C82 H82B 0.9600
C82 H82C 0.9600

loop_
_geom_torsion_atom_site_label_1
_geom_torsion_atom_site_label_2
_geom_torsion_atom_site_label_3
_geom_torsion_atom_site_label_4
_geom_torsion
Cl1 C6 C5 C1 -177.8(4)
Cl2 C12 C13 C9 179.1(5)
Cl3 C22 C23 C24 -174.3(4)
Cl4 C31 C30 C29 -177.6(4)
Cl4 C31 C28 C27 177.5(4)
Cl5 C53 C54 C55 -177.3(4)
Cl6 C71 C72 C73 -175.0(4)
Cl7 C44 C43 C42 -178.7(4)
Cl8 C80 C79 C78 178.1(4)
O1 C36 C37 O2 2.5(10)
O1 C36 C37 C38 176.3(8)
O2 C37 C38 C39 178.8(8)
O3 C62 C63 O4 -1.3(10)
O3 C62 C63 C64 -176.9(7)
O4 C63 C64 C59 -179.6(7)
N1 C67 C68 C69 -124.8(6)
N1 C67 C68 C73 63.6(7)
N1 C74 C75 C76 61.1(8)
N1 C74 C75 C78 -122.6(6)
N2 C49 C50 C51 -38.6(7)
N2 C49 C50 C55 144.0(5)
N2 C56 C57 C58 121.5(8)
N2 C56 C65 C66 -152.0(5)
N3 C18 C19 C20 -61.5(7)
N3 C18 C19 C24 128.1(5)
N3 C25 C26 C29 132.1(6)
N3 C25 C26 C27 -50.1(8)
N4 C8 C14 C10 -122.2(5)
N4 C8 C14 C9 58.9(7)
N4 C15 C16 C17 -164.2(6)
N4 C15 C32 C33 -111.2(8)
C4 C3 C2 C6 0.0
C3 C4 C1 C5 0.0
C3 C4 C7 N4 -139.7(5)
C3 C2 C6 Cl1 177.8(4)
C3 C2 C6 C5 0.0
C2 C6 C5 C1 0.0
C6 C5 C1 C4 0.0
C1 C4 C3 C2 0.0
C1 C4 C7 N4 46.7(8)
C7 N4 C8 C14 -166.1(6)
C7 N4 C15 C16 153.2(6)
C7 N4 C15 C32 -73.6(7)
C7 C4 C3 C2 -173.6(5)
C7 C4 C1 C5 173.7(5)
C8 N4 C7 C4 79.3(7)
C8 N4 C15 C16 -80.7(7)
C8 N4 C15 C32 52.5(7)
C10 C11 C12 Cl2 -179.1(5)
C10 C11 C12 C13 0.0
C11 C10 C14 C8 -179.0(6)
C11 C10 C14 C9 0.0
C11 C12 C13 C9 0.0
C12 C13 C9 C14 0.0
C13 C9 C14 C8 179.0(6)
C13 C9 C14 C10 0.0
C14 C10 C11 C12 0.0
C15 N4 C7 C4 -150.3(6)
C15 N4 C8 C14 65.1(7)
C15 C16 C17 N3 171.7(6)
C15 C32 C33 C34 176.6(7)
C16 C15 C32 C33 19.9(11)
C17 N3 C18 C19 146.0(6)
C17 N3 C25 C26 -66.0(8)
C18 N3 C17 C16 -92.5(7)
C18 N3 C25 C26 164.0(6)
C18 C19 C20 C21 -170.5(5)
C18 C19 C24 C23 170.4(5)
C19 C20 C21 C22 0.0
C20 C19 C24 C23 0.0
C20 C21 C22 Cl3 174.4(4)
C20 C21 C22 C23 0.0
C21 C22 C23 C24 0.0
C22 C23 C24 C19 0.0
C24 C19 C20 C21 0.0
C25 N3 C17 C16 137.4(7)
C25 N3 C18 C19 -84.0(8)
C25 C26 C27 C28 -177.9(5)
C31 C30 C29 C26 0.0
C30 C31 C28 C27 0.0
C30 C29 C26 C25 177.9(5)
C30 C29 C26 C27 0.0
C29 C26 C27 C28 0.0
C26 C27 C28 C31 0.0
C28 C31 C30 C29 0.0
C32 C15 C16 C17 64.0(9)
C32 C33 C34 C35 6.1(12)
C32 C33 C34 C39 -172.9(8)
C33 C34 C35 C36 180.0(7)
C33 C34 C39 C38 -178.8(8)
C34 C35 C36 O1 -178.7(7)
C34 C35 C36 C37 2.2(11)
C35 C34 C39 C38 2.2(12)
C35 C36 C37 O2 -178.2(7)
C35 C36 C37 C38 -4.4(12)
C36 C37 C38 C39 5.5(13)
C37 C38 C39 C34 -4.6(14)
C39 C34 C35 C36 -1.0(10)
C40 O2 C37 C36 178.2(9)
C40 O2 C37 C38 4.8(13)
C41 O1 C36 C35 5.9(13)
C41 O1 C36 C37 -174.9(9)
C46 C45 C44 Cl7 178.7(4)
C46 C45 C44 C43 0.0
C46 C47 C48 N2 136.1(5)
C45 C46 C47 C42 0.0
C45 C46 C47 C48 174.3(5)
C45 C44 C43 C42 0.0
C44 C43 C42 C47 0.0
C43 C42 C47 C46 0.0
C43 C42 C47 C48 -174.2(5)
C42 C47 C48 N2 -49.6(7)
C47 C46 C45 C44 0.0
C48 N2 C49 C50 172.0(5)
C48 N2 C56 C57 60.9(7)
C48 N2 C56 C65 -65.6(7)
C49 N2 C48 C47 -74.0(7)
C49 N2 C56 C57 -63.6(7)
C49 N2 C56 C65 169.9(5)
C49 C50 C51 C52 -177.4(5)
C49 C50 C55 C54 177.4(5)
C50 C51 C52 C53 0.0
C51 C50 C55 C54 0.0
C51 C52 C53 Cl5 177.3(4)
C51 C52 C53 C54 0.0
C52 C53 C54 C55 0.0
C53 C54 C55 C50 0.0
C55 C50 C51 C52 0.0
C56 N2 C48 C47 160.4(6)
C56 N2 C49 C50 -61.3(7)
C56 C57 C58 C59 179.9(7)
C56 C65 C66 N1 76.8(7)
C57 C56 C65 C66 80.3(7)
C57 C58 C59 C60 177.5(8)
C57 C58 C59 C64 -2.6(12)
C58 C59 C60 C61 -176.3(7)
C58 C59 C64 C63 -179.2(7)
C59 C60 C61 C62 -4.5(13)
C60 C59 C64 C63 0.7(11)
C60 C61 C62 O3 -178.6(8)
C60 C61 C62 C63 0.6(12)
C61 C62 C63 O4 179.5(7)
C61 C62 C63 C64 3.9(11)
C62 C63 C64 C59 -4.6(11)
C64 C59 C60 C61 3.8(11)
C65 C56 C57 C58 -112.8(8)
C66 N1 C67 C68 -165.1(6)
C66 N1 C74 C75 70.8(8)
C67 N1 C66 C65 82.6(7)
C67 N1 C74 C75 -167.3(6)
C67 C68 C69 C70 -171.5(5)
C67 C68 C73 C72 171.5(5)
C68 C69 C70 C71 0.0
C69 C68 C73 C72 0.0
C69 C70 C71 Cl6 175.2(4)
C69 C70 C71 C72 0.0
C70 C71 C72 C73 0.0
C71 C72 C73 C68 0.0
C73 C68 C69 C70 0.0
C74 N1 C66 C65 -155.3(6)
C74 N1 C67 C68 72.0(8)
C76 C77 C80 Cl8 -178.1(4)
C76 C77 C80 C79 0.0
C77 C76 C75 C74 176.3(6)
C77 C76 C75 C78 0.0
C77 C80 C79 C78 0.0
C80 C79 C78 C75 0.0
C79 C78 C75 C74 -176.3(6)
C79 C78 C75 C76 0.0
C75 C76 C77 C80 0.0
C81 O4 C63 C62 176.0(7)
C81 O4 C63 C64 -8.7(12)
C82 O3 C62 C61 -7.3(12)
C82 O3 C62 C63 173.5(8)
